data_4350833
loop_
_publ_author_name
'Aleksej Jochim'
'Thomas Lohmiller'
'Micha\/l Rams'
'Michael B\"ohme'
'Magdalena Ceglarska'
'Alexander Schnegg'
'Winfried Plass'
'Christian N\"ather'

_publ_section_title
;
 Influence of the Coligand onto the Magnetic Anisotropy and the Magnetic
 Behavior of One-Dimensional Coordination Polymers
;
_journal_issue 13
_journal_name_full 'Inorganic Chemistry'
_journal_page_first 8971
_journal_page_last 8982
_journal_paper_doi 10.1021/acs.inorgchem.0c00815
_journal_volume 59
_journal_year 2020
_chemical_formula_sum 'C10 H18 Co N4 O2 S2'
_chemical_formula_weight 349.33
_space_group_crystal_system triclinic
_space_group_IT_number 2
_space_group_name_Hall '-P 1'
_space_group_name_H-M_alt 'P -1'
_atom_sites_solution_hydrogens mixed
_audit_creation_method SHELXL-2014/7
_cell_angle_alpha 84.847(5)
_cell_angle_beta 82.077(5)
_cell_angle_gamma 70.706(5)
_cell_formula_units_Z 1
_cell_length_a 5.6769(3)
_cell_length_b 6.6815(4)
_cell_length_c 9.8653(6)
_cell_measurement_reflns_used 5046
_cell_measurement_temperature 170(2)
_cell_measurement_theta_max 25.999
_cell_measurement_theta_min 2.087
_cell_volume 349.41(4)
_computing_cell_refinement 'X-AREA (STOE, 2008)'
_computing_data_collection 'X-AREA (STOE, 2008)'
_computing_data_reduction 'X-AREA (STOE, 2008)'
_computing_structure_refinement 'SHELXL-2014/7 (Sheldrick, 2015)'
_computing_structure_solution 'SHELXS-97 (Sheldrick, 2008)'
_diffrn_ambient_temperature 170(2)
_diffrn_measured_fraction_theta_full 0.999
_diffrn_measured_fraction_theta_max 0.999
_diffrn_measurement_device_type 'STOE IPDS-2'
_diffrn_measurement_method 'Omega scans'
_diffrn_radiation_type MoK\a
_diffrn_radiation_wavelength 0.71073
_diffrn_reflns_av_R_equivalents 0.0219
_diffrn_reflns_av_unetI/netI 0.0160
_diffrn_reflns_Laue_measured_fraction_full 0.999
_diffrn_reflns_Laue_measured_fraction_max 0.999
_diffrn_reflns_limit_h_max 6
_diffrn_reflns_limit_h_min -6
_diffrn_reflns_limit_k_max 8
_diffrn_reflns_limit_k_min -8
_diffrn_reflns_limit_l_max 12
_diffrn_reflns_limit_l_min -12
_diffrn_reflns_number 5046
_diffrn_reflns_point_group_measured_fraction_full 0.999
_diffrn_reflns_point_group_measured_fraction_max 0.999
_diffrn_reflns_theta_full 25.242
_diffrn_reflns_theta_max 25.999
_diffrn_reflns_theta_min 2.087
_exptl_absorpt_coefficient_mu 1.529
_exptl_absorpt_correction_T_max 0.8322
_exptl_absorpt_correction_T_min 0.6004
_exptl_absorpt_correction_type numerical
_exptl_absorpt_process_details 'X-Red and X-Shape (STOE, 2008)'
_exptl_crystal_colour violet
_exptl_crystal_density_diffrn 1.660
_exptl_crystal_description block
_exptl_crystal_F_000 181
_exptl_crystal_size_max 0.1939
_exptl_crystal_size_mid 0.1292
_exptl_crystal_size_min 0.0798
_refine_diff_density_max 0.235
_refine_diff_density_min -0.177
_refine_diff_density_rms 0.044
_refine_ls_extinction_coef .
_refine_ls_extinction_method none
_refine_ls_goodness_of_fit_ref 1.027
_refine_ls_hydrogen_treatment constr
_refine_ls_matrix_type full
_refine_ls_number_parameters 88
_refine_ls_number_reflns 1365
_refine_ls_number_restraints 0
_refine_ls_restrained_S_all 1.027
_refine_ls_R_factor_all 0.0222
_refine_ls_R_factor_gt 0.0194
_refine_ls_shift/su_max 0.000
_refine_ls_shift/su_mean 0.000
_refine_ls_structure_factor_coef Fsqd
_refine_ls_weighting_details 'w=1/[\s^2^(Fo^2^)+(0.0334P)^2^+0.0412P] where P=(Fo^2^+2Fc^2^)/3'
_refine_ls_weighting_scheme calc
_refine_ls_wR_factor_gt 0.0499
_refine_ls_wR_factor_ref 0.0507
_reflns_Friedel_coverage 0.000
_reflns_Friedel_fraction_full .
_reflns_Friedel_fraction_max .
_reflns_number_gt 1254
_reflns_number_total 1365
_reflns_threshold_expression 'I > 2\s(I)'
_cod_data_source_file Aniline_aj1104f.cif
_cod_data_source_block aj1410
_cod_database_code 4350833
_shelx_shelxl_version_number 2014/7
_shelx_space_group_comment
;
The symmetry employed for this shelxl refinement is uniquely defined
by the following loop, which should always be used as a source of
symmetry information in preference to the above space-group names.
They are only intended as comments.
;

loop_
_space_group_symop_operation_xyz
'x, y, z'
'-x, -y, -z'

loop_
_atom_site_label
_atom_site_type_symbol
_atom_site_fract_x
_atom_site_fract_y
_atom_site_fract_z
_atom_site_U_iso_or_equiv
_atom_site_adp_type
_atom_site_occupancy
_atom_site_site_symmetry_order
_atom_site_calc_flag
_atom_site_refinement_flags_posn
_atom_site_refinement_flags_adp
_atom_site_refinement_flags_occupancy
_atom_site_disorder_assembly
_atom_site_disorder_group
Co1 Co 0.5000 0.5000 0.0000 0.01963(10) Uani 1 2 d S . P . .
N1 N 0.2507(2) 0.33517(19) 0.06142(13) 0.0237(3) Uani 1 1 d . . . . .
C1 C 0.0742(3) 0.2844(2) 0.08985(14) 0.0212(3) Uani 1 1 d . . . . .
S1 S -0.17748(7) 0.21257(6) 0.13369(4) 0.02715(11) Uani 1 1 d . . . . .
N11 N 0.3506(2) 0.68490(19) 0.18662(12) 0.0236(3) Uani 1 1 d . . . . .
H11A H 0.2064 0.7859 0.1637 0.028 Uiso 1 1 d R U . . .
C11 C 0.5112(3) 0.8036(2) 0.22125(16) 0.0306(3) Uani 1 1 d . . . . .
H11C H 0.5374 0.8988 0.1419 0.037 Uiso 1 1 calc R U . . .
H11B H 0.6775 0.7017 0.2381 0.037 Uiso 1 1 calc R U . . .
C12 C 0.4007(4) 0.9343(3) 0.34566(16) 0.0351(4) Uani 1 1 d . . . . .
H12A H 0.5195 1.0048 0.3660 0.042 Uiso 1 1 calc R U . . .
H12B H 0.2427 1.0462 0.3260 0.042 Uiso 1 1 calc R U . . .
O11 O 0.3507(2) 0.80604(19) 0.46218(11) 0.0356(3) Uani 1 1 d . . . . .
C13 C 0.1785(4) 0.7066(3) 0.43408(17) 0.0385(4) Uani 1 1 d . . . . .
H13A H 0.0187 0.8166 0.4150 0.046 Uiso 1 1 calc R U . . .
H13B H 0.1424 0.6191 0.5157 0.046 Uiso 1 1 calc R U . . .
C14 C 0.2815(3) 0.5674(3) 0.31263(16) 0.0325(4) Uani 1 1 d . . . . .
H14A H 0.4318 0.4493 0.3358 0.039 Uiso 1 1 calc R U . . .
H14B H 0.1538 0.5051 0.2942 0.039 Uiso 1 1 calc R U . . .

loop_
_atom_site_aniso_label
_atom_site_aniso_U_11
_atom_site_aniso_U_22
_atom_site_aniso_U_33
_atom_site_aniso_U_23
_atom_site_aniso_U_13
_atom_site_aniso_U_12
Co1 0.01740(16) 0.02190(15) 0.02138(15) -0.00137(10) -0.00149(10) -0.00894(10)
N1 0.0204(6) 0.0252(6) 0.0269(6) 0.0006(5) -0.0041(5) -0.0092(5)
C1 0.0226(8) 0.0201(6) 0.0202(7) -0.0010(5) -0.0033(5) -0.0057(6)
S1 0.0208(2) 0.0287(2) 0.0333(2) 0.00522(16) -0.00292(16) -0.01156(15)
N11 0.0232(6) 0.0244(6) 0.0232(6) -0.0018(5) -0.0036(5) -0.0072(5)
C11 0.0383(10) 0.0315(8) 0.0275(8) -0.0034(6) -0.0030(7) -0.0185(7)
C12 0.0502(11) 0.0328(8) 0.0271(8) -0.0021(6) -0.0072(7) -0.0186(7)
O11 0.0509(8) 0.0385(6) 0.0229(5) -0.0011(4) -0.0075(5) -0.0204(6)
C13 0.0455(11) 0.0457(10) 0.0288(8) -0.0082(7) 0.0046(7) -0.0226(8)
C14 0.0400(10) 0.0367(8) 0.0252(8) -0.0036(6) 0.0033(7) -0.0206(7)

loop_
_atom_type_symbol
_atom_type_description
_atom_type_scat_dispersion_real
_atom_type_scat_dispersion_imag
_atom_type_scat_source
C C 0.0033 0.0016 'International Tables Vol C Tables 4.2.6.8 and 6.1.1.4'
H H 0.0000 0.0000 'International Tables Vol C Tables 4.2.6.8 and 6.1.1.4'
N N 0.0061 0.0033 'International Tables Vol C Tables 4.2.6.8 and 6.1.1.4'
O O 0.0106 0.0060 'International Tables Vol C Tables 4.2.6.8 and 6.1.1.4'
S S 0.1246 0.1234 'International Tables Vol C Tables 4.2.6.8 and 6.1.1.4'
Co Co 0.3494 0.9721 'International Tables Vol C Tables 4.2.6.8 and 6.1.1.4'

loop_
_geom_angle_atom_site_label_1
_geom_angle_atom_site_label_2
_geom_angle_atom_site_label_3
_geom_angle
_geom_angle_site_symmetry_1
_geom_angle_site_symmetry_3
N1 Co1 N1 180.0 2_665 .
N1 Co1 N11 88.23(5) 2_665 2_665
N1 Co1 N11 91.77(5) . 2_665
N1 Co1 N11 91.77(5) 2_665 .
N1 Co1 N11 88.23(5) . .
N11 Co1 N11 180.00(7) 2_665 .
N1 Co1 S1 87.68(4) 2_665 2_565
N1 Co1 S1 92.32(4) . 2_565
N11 Co1 S1 90.73(3) 2_665 2_565
N11 Co1 S1 89.27(3) . 2_565
N1 Co1 S1 92.32(4) 2_665 1_655
N1 Co1 S1 87.68(4) . 1_655
N11 Co1 S1 89.27(3) 2_665 1_655
N11 Co1 S1 90.73(3) . 1_655
S1 Co1 S1 180.0 2_565 1_655
C1 N1 Co1 165.36(11) . .
N1 C1 S1 178.84(13) . .
C1 S1 Co1 100.72(5) . 1_455
C11 N11 C14 108.36(12) . .
C11 N11 Co1 114.20(9) . .
C14 N11 Co1 116.57(9) . .
N11 C11 C12 113.13(13) . .
O11 C12 C11 111.37(13) . .
C13 O11 C12 109.55(12) . .
O11 C13 C14 111.42(14) . .
N11 C14 C13 112.88(13) . .

loop_
_geom_bond_atom_site_label_1
_geom_bond_atom_site_label_2
_geom_bond_distance
_geom_bond_site_symmetry_2
Co1 N1 2.0631(12) 2_665
Co1 N1 2.0631(12) .
Co1 N11 2.2182(12) 2_665
Co1 N11 2.2183(12) .
Co1 S1 2.5820(4) 2_565
Co1 S1 2.5820(4) 1_655
N1 C1 1.152(2) .
C1 S1 1.6444(15) .
S1 Co1 2.5820(4) 1_455
N11 C11 1.4799(19) .
N11 C14 1.4864(19) .
C11 C12 1.510(2) .
C12 O11 1.4249(19) .
O11 C13 1.419(2) .
C13 C14 1.513(2) .

loop_
_geom_hbond_atom_site_label_D
_geom_hbond_atom_site_label_H
_geom_hbond_atom_site_label_A
_geom_hbond_distance_DH
_geom_hbond_distance_HA
_geom_hbond_distance_DA
_geom_hbond_angle_DHA
_geom_hbond_site_symmetry_A
N11 H11A S1 0.91 2.98 3.8478(13) 159.0 1_565
C12 H12A O11 0.99 2.52 3.397(2) 147.3 2_676
C14 H14A S1 0.99 2.90 3.5520(18) 124.0 1_655
C14 H14B N1 0.99 2.56 3.093(2) 113.4 .
